data_2208553
loop_
_publ_author_name
'Dong, Gui-Ying'
'Cui, Guang-Hua'
'Lin, Jin'

_publ_section_title
;
 Poly[diaquadi-\m~6~-succinato-\m~5~-succinato-dierbium(III)]
;
_journal_coeditor_code CI2019
_journal_issue 4
_journal_name_full 'Acta Crystallographica Section E'
_journal_page_first m738
_journal_page_last m740
_journal_paper_doi 10.1107/S1600536806007938
_journal_volume 62
_journal_year 2006
_chemical_formula_iupac '[Er2 (C4 H4 O4)3 (H2 O)2]'
_chemical_formula_moiety 'C12 H16 Er2 O14'
_chemical_formula_sum 'C12 H16 Er2 O14'
_chemical_formula_weight 718.77
_chemical_name_systematic
;
Poly[diaquadi-\m~5~-succinato-\m~6~-succinato-dierbium(III)]
;
_space_group_IT_number 2
_symmetry_cell_setting triclinic
_symmetry_space_group_name_Hall '-P 1'
_symmetry_space_group_name_H-M 'P -1'
_atom_sites_solution_hydrogens geom
_atom_sites_solution_primary direct
_atom_sites_solution_secondary difmap
_audit_creation_method SHELXL-97
_cell_angle_alpha 96.672(3)
_cell_angle_beta 98.394(3)
_cell_angle_gamma 98.975(3)
_cell_formula_units_Z 2
_cell_length_a 7.5576(17)
_cell_length_b 8.4054(18)
_cell_length_c 13.795(3)
_cell_measurement_reflns_used 1045
_cell_measurement_temperature 298(2)
_cell_measurement_theta_max 25.5
_cell_measurement_theta_min 3.5
_cell_volume 847.6(3)
_computing_cell_refinement 'SAINT (Bruker, 1998)'
_computing_data_collection 'SMART (Bruker, 1998)'
_computing_data_reduction SAINT
_computing_molecular_graphics 'SHELXTL (Bruker, 1998)'
_computing_publication_material SHELXTL
_computing_structure_refinement 'SHELXL97 (Sheldrick, 1997)'
_computing_structure_solution 'SHELXS97 (Sheldrick, 1997)'
_diffrn_ambient_temperature 293(2)
_diffrn_measured_fraction_theta_full 0.977
_diffrn_measured_fraction_theta_max 0.948
_diffrn_measurement_device_type 'Bruker SMART CCD area-detector'
_diffrn_measurement_method '\f and \w'
_diffrn_radiation_monochromator graphite
_diffrn_radiation_source 'fine-focus sealed tube'
_diffrn_radiation_type MoK\a
_diffrn_radiation_wavelength 0.71073
_diffrn_reflns_av_R_equivalents 0.0374
_diffrn_reflns_av_sigmaI/netI 0.0694
_diffrn_reflns_limit_h_max 9
_diffrn_reflns_limit_h_min -7
_diffrn_reflns_limit_k_max 10
_diffrn_reflns_limit_k_min -10
_diffrn_reflns_limit_l_max 17
_diffrn_reflns_limit_l_min -16
_diffrn_reflns_number 4914
_diffrn_reflns_theta_full 25.00
_diffrn_reflns_theta_max 27.11
_diffrn_reflns_theta_min 2.77
_diffrn_standards_number 0
_exptl_absorpt_coefficient_mu 9.911
_exptl_absorpt_correction_T_max 0.371
_exptl_absorpt_correction_T_min 0.131
_exptl_absorpt_correction_type multi-scan
_exptl_absorpt_process_details '(SADABS; Sheldrick, 1996)'
_exptl_crystal_colour red
_exptl_crystal_density_diffrn 2.816
_exptl_crystal_density_method 'not measured'
_exptl_crystal_description Block
_exptl_crystal_F_000 672
_exptl_crystal_size_max 0.25
_exptl_crystal_size_mid 0.18
_exptl_crystal_size_min 0.10
_refine_diff_density_max 2.050
_refine_diff_density_min -2.345
_refine_ls_extinction_coef 0.0027(4)
_refine_ls_extinction_expression Fc^*^=kFc[1+0.001xFc^2^\l^3^/sin(2\q)]^-1/4^
_refine_ls_extinction_method SHELXTL
_refine_ls_goodness_of_fit_ref 1.021
_refine_ls_hydrogen_treatment mixed
_refine_ls_matrix_type full
_refine_ls_number_parameters 270
_refine_ls_number_reflns 3559
_refine_ls_number_restraints 6
_refine_ls_restrained_S_all 1.021
_refine_ls_R_factor_all 0.0434
_refine_ls_R_factor_gt 0.0386
_refine_ls_shift/su_max 0.014
_refine_ls_shift/su_mean 0.000
_refine_ls_structure_factor_coef Fsqd
_refine_ls_weighting_details 'calc w = 1/[\s^2^(Fo^2^)+(0.0489P)^2^] where P=(Fo^2^+2Fc^2^)/3'
_refine_ls_weighting_scheme calc
_refine_ls_wR_factor_gt 0.1002
_refine_ls_wR_factor_ref 0.1044
_reflns_number_gt 3134
_reflns_number_total 3559
_reflns_threshold_expression I>2\s(I)
_cod_data_source_file ci2019.cif
_cod_data_source_block I
_cod_depositor_comments
;
The following automatic conversions were performed:
'_symmetry_cell_setting' value 'Triclinic' changed to 'triclinic'
according to '/home/saulius/struct/CIF-dictionaries/cif_core.dic'
dictionary named 'cif_core.dic' version 2.4.1 from 2010-06-29.

Automatic conversion script
Id: cif_fix_enum 1527 2010-12-29 10:47:43Z saulius 

The following automatic conversions were performed:

'_symmetry_cell_setting' value 'Triclinic' changed to 'triclinic'
according to /home/saulius/struct/CIF-dictionaries/cif_core.dic
dictionary named 'cif_core.dic' version 2.4.1 from 2010-06-29.

Automatic conversion script
Id: cif_fix_values 1715 2011-07-08 13:25:40Z adriana 
;
_cod_database_code 2208553

loop_
_symmetry_equiv_pos_as_xyz
'x, y, z'
'-x, -y, -z'

loop_
_atom_site_type_symbol
_atom_site_label
_atom_site_fract_x
_atom_site_fract_y
_atom_site_fract_z
_atom_site_U_iso_or_equiv
_atom_site_adp_type
_atom_site_calc_flag
_atom_site_refinement_flags
_atom_site_occupancy
O O2W 0.3699(6) -0.1699(7) 0.5870(4) 0.0213(11) Uani d D 1
O O12 0.6450(6) 0.1121(6) 1.2111(3) 0.0167(10) Uani d . 1
O O11 0.7866(6) 0.1005(7) 1.0850(4) 0.0259(12) Uani d . 1
C C12 0.6810(9) 0.1654(9) 1.1315(5) 0.0180(15) Uani d . 1
C C11 0.6028(10) 0.3084(9) 1.0981(5) 0.0196(15) Uani d . 1
H H11A 0.6435 0.4019 1.1492 0.023 Uiso calc R 1
H H11B 0.4713 0.2830 1.0896 0.023 Uiso calc R 1
O O3 -0.3642(7) 0.7054(6) 0.7229(5) 0.0288(13) Uani d . 1
O O4 -0.1428(7) 0.8922(6) 0.8024(4) 0.0203(11) Uani d . 1
C C4 -0.2078(10) 0.7443(9) 0.7690(5) 0.0192(15) Uani d . 1
C C3 -0.0891(11) 0.6190(9) 0.7835(6) 0.0306(19) Uani d . 1
H H3A 0.0213 0.6510 0.7572 0.037 Uiso calc R 1
H H3B -0.0550 0.6178 0.8539 0.037 Uiso calc R 1
O O7 -0.0405(7) 0.1032(7) 0.3661(4) 0.0258(13) Uani d . 1
O O8 0.2516(6) 0.0902(7) 0.4165(4) 0.0226(12) Uani d . 1
C C8 0.1085(8) 0.1438(9) 0.4266(5) 0.0158(14) Uani d . 1
Er Er2 0.59743(4) -0.01346(4) 0.70874(2) 0.01338(13) Uani d . 1
Er Er1 0.13632(4) 0.07526(4) 0.79348(2) 0.01380(13) Uani d . 1
C C9 0.5555(8) 0.2366(9) 0.9137(5) 0.0158(14) Uani d . 1
O O6 0.5470(6) 0.1841(7) 0.5984(4) 0.0213(11) Uani d . 1
O O5 0.3357(6) 0.1482(6) 0.6881(4) 0.0200(11) Uani d . 1
O O2 -0.1265(6) 0.1761(6) 0.7257(4) 0.0196(11) Uani d . 1
O O9 0.3862(6) 0.2221(7) 0.8989(4) 0.0230(12) Uani d . 1
O O10 0.6433(6) 0.1570(7) 0.8599(4) 0.0242(12) Uani d . 1
O O1W 0.0179(7) 0.1704(7) 0.9362(4) 0.0274(13) Uani d D 1
O O1 0.1093(6) 0.3625(6) 0.7817(4) 0.0292(13) Uani d . 1
C C1 -0.0527(9) 0.3270(9) 0.7494(5) 0.0171(14) Uani d . 1
C C7 0.1117(9) 0.2645(9) 0.5169(5) 0.0174(14) Uani d . 1
H H7A 0.0448 0.2109 0.5625 0.021 Uiso calc R 1
H H7B 0.0507 0.3519 0.4973 0.021 Uiso calc R 1
C C5 0.4000(9) 0.2147(8) 0.6196(5) 0.0160(14) Uani d . 1
C C10 0.6577(9) 0.3521(8) 1.0020(5) 0.0157(14) Uani d . 1
H H10A 0.6364 0.4611 0.9944 0.019 Uiso calc R 1
H H10B 0.7867 0.3522 1.0050 0.019 Uiso calc R 1
C C6 0.3037(9) 0.3366(9) 0.5701(5) 0.0198(15) Uani d . 1
H H6A 0.3743 0.3797 0.5226 0.024 Uiso calc R 1
H H6B 0.2981 0.4266 0.6197 0.024 Uiso calc R 1
C C2 -0.1750(11) 0.4502(9) 0.7355(7) 0.031(2) Uani d . 1
H H2A -0.2110 0.4513 0.6652 0.038 Uiso calc R 1
H H2B -0.2841 0.4170 0.7627 0.038 Uiso calc R 1
H H1WA 0.061(9) 0.125(11) 0.984(5) 0.05(3) Uiso d D 1
H H1WB -0.095(3) 0.158(11) 0.936(6) 0.04(3) Uiso d D 1
H H2WA 0.263(5) -0.160(12) 0.589(6) 0.04(3) Uiso d D 1
H H2WB 0.393(10) -0.174(13) 0.529(3) 0.05(3) Uiso d D 1

loop_
_atom_site_aniso_label
_atom_site_aniso_U_11
_atom_site_aniso_U_22
_atom_site_aniso_U_33
_atom_site_aniso_U_12
_atom_site_aniso_U_13
_atom_site_aniso_U_23
O2W 0.013(2) 0.033(3) 0.016(3) 0.004(2) 0.0024(19) -0.006(2)
O12 0.018(2) 0.015(3) 0.019(2) 0.003(2) 0.0061(19) 0.0043(19)
O11 0.022(3) 0.033(3) 0.030(3) 0.015(2) 0.009(2) 0.014(2)
C12 0.014(3) 0.022(4) 0.015(3) -0.004(3) -0.001(3) 0.001(3)
C11 0.025(4) 0.021(4) 0.014(3) 0.013(3) 0.001(3) 0.000(3)
O3 0.020(3) 0.013(3) 0.054(4) 0.005(2) 0.004(2) 0.007(3)
O4 0.025(3) 0.011(2) 0.024(3) 0.005(2) 0.003(2) 0.001(2)
C4 0.022(4) 0.015(4) 0.021(4) 0.005(3) 0.005(3) 0.002(3)
C3 0.029(4) 0.014(4) 0.043(5) 0.006(3) -0.009(4) -0.004(3)
O7 0.015(2) 0.038(3) 0.025(3) 0.011(2) 0.000(2) -0.001(2)
O8 0.013(2) 0.030(3) 0.023(3) 0.010(2) 0.001(2) -0.010(2)
C8 0.014(3) 0.018(4) 0.015(3) 0.004(3) 0.003(2) -0.003(3)
Er2 0.01090(18) 0.0134(2) 0.0158(2) 0.00541(13) 0.00050(12) -0.00053(13)
Er1 0.01079(18) 0.0138(2) 0.0170(2) 0.00560(13) 0.00079(12) 0.00027(13)
C9 0.014(3) 0.017(4) 0.019(3) 0.008(3) 0.004(3) 0.002(3)
O6 0.015(2) 0.030(3) 0.020(3) 0.008(2) -0.0009(19) 0.005(2)
O5 0.024(3) 0.015(3) 0.022(3) 0.006(2) 0.007(2) 0.002(2)
O2 0.017(2) 0.013(2) 0.027(3) 0.007(2) -0.003(2) 0.000(2)
O9 0.013(2) 0.027(3) 0.026(3) 0.005(2) -0.002(2) -0.007(2)
O10 0.012(2) 0.038(3) 0.021(3) 0.010(2) 0.002(2) -0.010(2)
O1W 0.018(3) 0.033(3) 0.031(3) 0.010(2) 0.005(2) -0.008(3)
O1 0.018(2) 0.015(3) 0.052(4) 0.009(2) -0.002(2) -0.004(3)
C1 0.018(3) 0.010(3) 0.024(4) 0.004(3) 0.003(3) 0.005(3)
C7 0.017(3) 0.023(4) 0.013(3) 0.010(3) 0.000(3) -0.003(3)
C5 0.019(3) 0.010(3) 0.015(3) 0.001(3) -0.001(3) -0.003(3)
C10 0.019(3) 0.008(3) 0.020(3) 0.007(3) 0.001(3) 0.001(3)
C6 0.021(3) 0.015(4) 0.021(4) 0.003(3) -0.006(3) 0.001(3)
C2 0.028(4) 0.015(4) 0.046(5) 0.007(3) -0.009(4) -0.004(4)

loop_
_atom_type_symbol
_atom_type_description
_atom_type_scat_dispersion_real
_atom_type_scat_dispersion_imag
_atom_type_scat_source
C C 0.0033 0.0016 'International Tables Vol C Tables 4.2.6.8 and 6.1.1.4'
H H 0.0000 0.0000 'International Tables Vol C Tables 4.2.6.8 and 6.1.1.4'
N N 0.0061 0.0033 'International Tables Vol C Tables 4.2.6.8 and 6.1.1.4'
O O 0.0106 0.0060 'International Tables Vol C Tables 4.2.6.8 and 6.1.1.4'
Er Er -0.2586 4.9576 'International Tables Vol C Tables 4.2.6.8 and 6.1.1.4'

loop_
_geom_angle_atom_site_label_1
_geom_angle_atom_site_label_2
_geom_angle_atom_site_label_3
_geom_angle_site_symmetry_1
_geom_angle_site_symmetry_3
_geom_angle
Er2 O2W H2WA . . 118(6)
Er2 O2W H2WB . . 115(6)
H2WA O2W H2WB . . 112(4)
C12 O12 Er2 . 2_657 143.0(4)
C12 O12 Er1 . 2_657 93.0(4)
Er2 O12 Er1 2_657 2_657 111.32(19)
C12 O11 Er1 . 2_657 95.3(4)
O11 C12 O12 . . 118.6(7)
O11 C12 C11 . . 121.1(6)
O12 C12 C11 . . 120.3(7)
O11 C12 Er1 . 2_657 58.7(4)
O12 C12 Er1 . 2_657 60.1(4)
C11 C12 Er1 . 2_657 173.1(5)
C12 C11 C10 . . 112.7(6)
C12 C11 H11A . . 109.1
C10 C11 H11A . . 109.1
C12 C11 H11B . . 109.1
C10 C11 H11B . . 109.1
H11A C11 H11B . . 107.8
C4 O3 Er2 . 1_465 94.2(4)
C4 O4 Er1 . 1_565 134.5(5)
C4 O4 Er2 . 1_465 92.1(4)
Er1 O4 Er2 1_565 1_465 108.82(19)
O3 C4 O4 . . 120.4(7)
O3 C4 C3 . . 120.7(6)
O4 C4 C3 . . 118.9(6)
O3 C4 Er2 . 1_465 60.0(4)
O4 C4 Er2 . 1_465 61.2(4)
C3 C4 Er2 . 1_465 169.1(6)
C2 C3 C4 . . 114.5(7)
C2 C3 H3A . . 108.6
C4 C3 H3A . . 108.6
C2 C3 H3B . . 108.6
C4 C3 H3B . . 108.6
H3A C3 H3B . . 107.6
C8 O7 Er1 . 2_556 134.1(5)
C8 O8 Er2 . 2_656 138.4(5)
O8 C8 O7 . . 124.7(6)
O8 C8 C7 . . 118.0(6)
O7 C8 C7 . . 117.3(6)
O8 Er2 O2W 2_656 . 75.88(17)
O8 Er2 O10 2_656 . 141.11(17)
O2W Er2 O10 . . 142.39(17)
O8 Er2 O12 2_656 2_657 141.34(17)
O2W Er2 O12 . 2_657 72.93(17)
O10 Er2 O12 . 2_657 74.73(17)
O8 Er2 O2 2_656 1_655 71.86(17)
O2W Er2 O2 . 1_655 140.70(18)
O10 Er2 O2 . 1_655 70.38(18)
O12 Er2 O2 2_657 1_655 144.94(17)
O8 Er2 O6 2_656 . 77.84(19)
O2W Er2 O6 . . 79.67(19)
O10 Er2 O6 . . 99.0(2)
O12 Er2 O6 2_657 . 117.55(16)
O2 Er2 O6 1_655 . 72.17(16)
O8 Er2 O3 2_656 1_645 74.0(2)
O2W Er2 O3 . 1_645 75.9(2)
O10 Er2 O3 . 1_645 114.5(2)
O12 Er2 O3 2_657 1_645 76.69(18)
O2 Er2 O3 1_655 1_645 114.89(17)
O6 Er2 O3 . 1_645 146.31(19)
O8 Er2 O4 2_656 1_645 79.07(17)
O2W Er2 O4 . 1_645 126.84(18)
O10 Er2 O4 . 1_645 78.47(17)
O12 Er2 O4 2_657 1_645 102.08(16)
O2 Er2 O4 1_655 1_645 67.84(17)
O6 Er2 O4 . 1_645 138.32(16)
O3 Er2 O4 1_645 1_645 52.27(16)
O8 Er2 O5 2_656 . 123.90(17)
O2W Er2 O5 . . 73.36(17)
O10 Er2 O5 . . 76.81(17)
O12 Er2 O5 2_657 . 67.21(16)
O2 Er2 O5 1_655 . 107.18(16)
O6 Er2 O5 . . 51.36(16)
O3 Er2 O5 1_645 . 137.84(16)
O4 Er2 O5 1_645 . 154.91(16)
O8 Er2 C4 2_656 1_645 72.4(2)
O2W Er2 C4 . 1_645 100.4(2)
O10 Er2 C4 . 1_645 99.0(2)
O12 Er2 C4 2_657 1_645 91.32(19)
O2 Er2 C4 1_655 1_645 90.71(18)
O6 Er2 C4 . 1_645 149.15(19)
O3 Er2 C4 1_645 1_645 25.82(18)
O4 Er2 C4 1_645 1_645 26.68(18)
O5 Er2 C4 . 1_645 158.51(19)
O8 Er2 C5 2_656 . 100.3(2)
O2W Er2 C5 . . 74.23(19)
O10 Er2 C5 . . 88.70(19)
O12 Er2 C5 2_657 . 92.65(18)
O2 Er2 C5 1_655 . 89.98(17)
O6 Er2 C5 . . 25.27(18)
O3 Er2 C5 1_645 . 150.05(18)
O4 Er2 C5 1_645 . 157.01(17)
O5 Er2 C5 . . 26.12(17)
C4 Er2 C5 1_645 . 172.1(2)
O9 Er1 O5 . . 76.84(18)
O9 Er1 O1W . . 75.96(18)
O5 Er1 O1W . . 144.02(19)
O9 Er1 O2 . . 126.54(18)
O5 Er1 O2 . . 101.83(18)
O1W Er1 O2 . . 76.58(19)
O9 Er1 O11 . 2_657 74.80(19)
O5 Er1 O11 . 2_657 119.87(17)
O1W Er1 O11 . 2_657 74.4(2)
O2 Er1 O11 . 2_657 137.45(17)
O9 Er1 O4 . 1_545 138.55(17)
O5 Er1 O4 . 1_545 142.87(17)
O1W Er1 O4 . 1_545 70.80(18)
O2 Er1 O4 . 1_545 68.41(17)
O11 Er1 O4 2_657 1_545 72.98(17)
O9 Er1 O12 . 2_657 77.98(17)
O5 Er1 O12 . 2_657 70.07(17)
O1W Er1 O12 . 2_657 125.52(18)
O2 Er1 O12 . 2_657 152.89(16)
O11 Er1 O12 2_657 2_657 52.80(16)
O4 Er1 O12 1_545 2_657 101.86(16)
O9 Er1 O7 . 2_556 143.09(18)
O5 Er1 O7 . 2_556 71.01(17)
O1W Er1 O7 . 2_556 140.66(18)
O2 Er1 O7 . 2_556 78.48(17)
O11 Er1 O7 2_657 2_556 106.0(2)
O4 Er1 O7 1_545 2_556 71.92(17)
O12 Er1 O7 2_657 2_556 74.43(17)
O9 Er1 O1 . . 75.83(18)
O5 Er1 O1 . . 77.12(19)
O1W Er1 O1 . . 73.7(2)
O2 Er1 O1 . . 52.73(16)
O11 Er1 O1 2_657 . 140.8(2)
O4 Er1 O1 1_545 . 116.24(16)
O12 Er1 O1 2_657 . 141.74(16)
O7 Er1 O1 2_556 . 113.0(2)
O9 Er1 C1 . . 100.0(2)
O5 Er1 C1 . . 90.90(19)
O1W Er1 C1 . . 71.3(2)
O2 Er1 C1 . . 27.18(18)
O11 Er1 C1 2_657 . 145.5(2)
O4 Er1 C1 1_545 . 92.20(18)
O12 Er1 C1 2_657 . 160.88(18)
O7 Er1 C1 2_556 . 98.2(2)
O1 Er1 C1 . . 25.69(17)
O9 Er1 C12 . 2_657 76.09(19)
O5 Er1 C12 . 2_657 95.89(19)
O1W Er1 C12 . 2_657 99.9(2)
O2 Er1 C12 . 2_657 153.84(18)
O11 Er1 C12 2_657 2_657 25.99(19)
O4 Er1 C12 1_545 2_657 85.85(18)
O12 Er1 C12 2_657 2_657 26.87(17)
O7 Er1 C12 2_556 2_657 89.5(2)
O1 Er1 C12 . 2_657 151.91(18)
C1 Er1 C12 . 2_657 171.1(2)
O9 C9 O10 . . 123.8(6)
O9 C9 C10 . . 117.3(6)
O10 C9 C10 . . 118.9(6)
C5 O6 Er2 . . 99.0(4)
C5 O5 Er1 . . 159.4(5)
C5 O5 Er2 . . 90.9(4)
Er1 O5 Er2 . . 109.4(2)
C1 O2 Er2 . 1_455 144.5(5)
C1 O2 Er1 . . 94.8(4)
Er2 O2 Er1 1_455 . 113.7(2)
C9 O9 Er1 . . 140.3(5)
C9 O10 Er2 . . 140.0(4)
Er1 O1W H1WA . . 108(6)
Er1 O1W H1WB . . 121(6)
H1WA O1W H1WB . . 106(3)
C1 O1 Er1 . . 92.5(4)
O1 C1 O2 . . 119.3(7)
O1 C1 C2 . . 123.7(6)
O2 C1 C2 . . 117.0(6)
O1 C1 Er1 . . 61.8(4)
O2 C1 Er1 . . 58.0(4)
C2 C1 Er1 . . 170.9(6)
C8 C7 C6 . . 112.8(6)
C8 C7 H7A . . 109.0
C6 C7 H7A . . 109.0
C8 C7 H7B . . 109.0
C6 C7 H7B . . 109.0
H7A C7 H7B . . 107.8
O6 C5 O5 . . 118.6(6)
O6 C5 C6 . . 121.5(6)
O5 C5 C6 . . 119.8(6)
O6 C5 Er2 . . 55.8(4)
O5 C5 Er2 . . 62.9(4)
C6 C5 Er2 . . 177.2(5)
C9 C10 C11 . . 112.7(6)
C9 C10 H10A . . 109.1
C11 C10 H10A . . 109.1
C9 C10 H10B . . 109.1
C11 C10 H10B . . 109.1
H10A C10 H10B . . 107.8
C5 C6 C7 . . 113.3(6)
C5 C6 H6A . . 108.9
C7 C6 H6A . . 108.9
C5 C6 H6B . . 108.9
C7 C6 H6B . . 108.9
H6A C6 H6B . . 107.7
C3 C2 C1 . . 113.7(7)
C3 C2 H2A . . 108.8
C1 C2 H2A . . 108.8
C3 C2 H2B . . 108.8
C1 C2 H2B . . 108.8
H2A C2 H2B . . 107.7

loop_
_geom_bond_atom_site_label_1
_geom_bond_atom_site_label_2
_geom_bond_site_symmetry_2
_geom_bond_distance
_geom_bond_publ_flag
O2W Er2 . 2.334(5) yes
O2W H2WA . 0.83(2) ?
O2W H2WB . 0.84(2) ?
O12 C12 . 1.281(8) ?
O12 Er2 2_657 2.366(5) yes
O12 Er1 2_657 2.457(5) yes
O11 C12 . 1.246(9) ?
O11 Er1 2_657 2.428(5) yes
C12 C11 . 1.510(10) ?
C12 Er1 2_657 2.830(8) ?
C11 C10 . 1.513(9) ?
C11 H11A . 0.97 ?
C11 H11B . 0.97 ?
O3 C4 . 1.233(8) ?
O3 Er2 1_465 2.452(5) yes
O4 C4 . 1.269(9) ?
O4 Er1 1_565 2.437(5) yes
O4 Er2 1_465 2.477(5) ?
C4 C3 . 1.499(11) ?
C4 Er2 1_465 2.824(8) ?
C3 C2 . 1.497(11) ?
C3 H3A . 0.97 ?
C3 H3B . 0.97 ?
O7 C8 . 1.273(8) ?
O7 Er1 2_556 2.459(5) yes
O8 C8 . 1.254(8) ?
O8 Er2 2_656 2.291(5) yes
C8 C7 . 1.508(9) ?
Er2 O8 2_656 2.291(5) ?
Er2 O10 . 2.337(5) yes
Er2 O12 2_657 2.366(5) ?
Er2 O2 1_655 2.383(5) yes
Er2 O6 . 2.415(5) yes
Er2 O3 1_645 2.452(5) ?
Er2 O4 1_645 2.477(5) ?
Er2 O5 . 2.570(5) yes
Er2 C4 1_645 2.824(8) ?
Er2 C5 . 2.885(7) ?
Er1 O9 . 2.293(5) yes
Er1 O5 . 2.306(5) yes
Er1 O1W . 2.385(6) yes
Er1 O2 . 2.389(5) yes
Er1 O11 2_657 2.428(5) ?
Er1 O4 1_545 2.437(5) ?
Er1 O12 2_657 2.457(5) ?
Er1 O7 2_556 2.459(5) ?
Er1 O1 . 2.477(5) yes
Er1 C1 . 2.806(7) ?
Er1 C12 2_657 2.830(8) ?
C9 O9 . 1.250(7) ?
C9 O10 . 1.268(8) ?
C9 C10 . 1.496(9) ?
O6 C5 . 1.247(9) ?
O5 C5 . 1.270(8) ?
O2 C1 . 1.287(8) ?
O2 Er2 1_455 2.383(5) ?
O1W H1WA . 0.85(2) ?
O1W H1WB . 0.84(2) ?
O1 C1 . 1.218(8) ?
C1 C2 . 1.502(10) ?
C7 C6 . 1.524(9) ?
C7 H7A . 0.97 ?
C7 H7B . 0.97 ?
C5 C6 . 1.516(10) ?
C10 H10A . 0.97 ?
C10 H10B . 0.97 ?
C6 H6A . 0.97 ?
C6 H6B . 0.97 ?
C2 H2A . 0.97 ?
C2 H2B . 0.97 ?

loop_
_geom_hbond_atom_site_label_D
_geom_hbond_atom_site_label_H
_geom_hbond_atom_site_label_A
_geom_hbond_site_symmetry_A
_geom_hbond_distance_DH
_geom_hbond_distance_HA
_geom_hbond_distance_DA
_geom_hbond_angle_DHA
O1W H1WB O10 1_455 0.84(3) 2.10(5) 2.853(7) 149(7)
O1W H1WB O11 1_455 0.84(3) 2.43(7) 2.936(8) 120(7)
O2W H2WA O7 2_556 0.83(5) 1.98(5) 2.784(7) 163(7)
O2W H2WB O6 2_656 0.84(5) 1.87(5) 2.715(8) 178(11)

loop_
_geom_torsion_atom_site_label_1
_geom_torsion_atom_site_label_2
_geom_torsion_atom_site_label_3
_geom_torsion_atom_site_label_4
_geom_torsion_site_symmetry_1
_geom_torsion_site_symmetry_4
_geom_torsion
Er1 O11 C12 O12 2_657 . -5.3(6)
Er1 O11 C12 C11 2_657 . 172.0(5)
Er2 O12 C12 O11 2_657 . -127.2(7)
Er1 O12 C12 O11 2_657 . 5.3(6)
Er2 O12 C12 C11 2_657 . 55.5(10)
Er1 O12 C12 C11 2_657 . -172.1(5)
Er2 O12 C12 Er1 2_657 2_657 -132.4(8)
O11 C12 C11 C10 . . 3.6(9)
O12 C12 C11 C10 . . -179.1(5)
Er2 O3 C4 O4 1_465 . 10.5(7)
Er2 O3 C4 C3 1_465 . -167.4(7)
Er1 O4 C4 O3 1_565 . -129.6(6)
Er2 O4 C4 O3 1_465 . -10.4(7)
Er1 O4 C4 C3 1_565 . 48.4(10)
Er2 O4 C4 C3 1_465 . 167.6(6)
Er1 O4 C4 Er2 1_565 1_465 -119.2(6)
O3 C4 C3 C2 . . 1.8(12)
O4 C4 C3 C2 . . -176.2(8)
Er2 C4 C3 C2 1_465 . -89(3)
Er2 O8 C8 O7 2_656 . 35.7(12)
Er2 O8 C8 C7 2_656 . -144.5(6)
Er1 O7 C8 O8 2_556 . -2.5(11)
Er1 O7 C8 C7 2_556 . 177.8(5)
O8 Er2 O6 C5 2_656 . 152.5(4)
O2W Er2 O6 C5 . . 74.9(4)
O10 Er2 O6 C5 . . -67.0(4)
O12 Er2 O6 C5 2_657 . 10.4(5)
O2 Er2 O6 C5 1_655 . -132.9(4)
O3 Er2 O6 C5 1_645 . 118.8(4)
O4 Er2 O6 C5 1_645 . -149.8(4)
O5 Er2 O6 C5 . . -2.0(4)
C4 Er2 O6 C5 1_645 . 168.0(4)
O9 Er1 O5 C5 . . -116.7(12)
O1W Er1 O5 C5 . . -74.9(13)
O2 Er1 O5 C5 . . 8.5(13)
O11 Er1 O5 C5 2_657 . 179.7(12)
O4 Er1 O5 C5 1_545 . 78.2(13)
O12 Er1 O5 C5 2_657 . 161.5(13)
O7 Er1 O5 C5 2_556 . 81.7(12)
O1 Er1 O5 C5 . . -38.5(12)
C1 Er1 O5 C5 . . -16.6(12)
C12 Er1 O5 C5 2_657 . 169.1(12)
O9 Er1 O5 Er2 . . 71.3(2)
O1W Er1 O5 Er2 . . 113.0(3)
O2 Er1 O5 Er2 . . -163.56(18)
O11 Er1 O5 Er2 2_657 . 7.7(3)
O4 Er1 O5 Er2 1_545 . -93.8(3)
O12 Er1 O5 Er2 2_657 . -10.51(15)
O7 Er1 O5 Er2 2_556 . -90.3(2)
O1 Er1 O5 Er2 . . 149.5(2)
C1 Er1 O5 Er2 . . 171.4(2)
C12 Er1 O5 Er2 2_657 . -2.9(2)
O8 Er2 O5 C5 2_656 . -28.5(4)
O2W Er2 O5 C5 . . -88.0(4)
O10 Er2 O5 C5 . . 115.2(4)
O12 Er2 O5 C5 2_657 . -166.1(4)
O2 Er2 O5 C5 1_655 . 50.8(4)
O6 Er2 O5 C5 . . 1.9(3)
O3 Er2 O5 C5 1_645 . -132.8(4)
O4 Er2 O5 C5 1_645 . 125.1(4)
C4 Er2 O5 C5 1_645 . -164.0(5)
O8 Er2 O5 Er1 2_656 . 148.70(19)
O2W Er2 O5 Er1 . . 89.2(2)
O10 Er2 O5 Er1 . . -67.6(2)
O12 Er2 O5 Er1 2_657 . 11.13(16)
O2 Er2 O5 Er1 1_655 . -131.9(2)
O6 Er2 O5 Er1 . . 179.2(3)
O3 Er2 O5 Er1 1_645 . 44.4(3)
O4 Er2 O5 Er1 1_645 . -57.6(4)
C4 Er2 O5 Er1 1_645 . 13.3(6)
C5 Er2 O5 Er1 . . 177.2(5)
O9 Er1 O2 C1 . . 14.2(5)
O5 Er1 O2 C1 . . -68.1(4)
O1W Er1 O2 C1 . . 75.0(4)
O11 Er1 O2 C1 2_657 . 123.1(4)
O4 Er1 O2 C1 1_545 . 149.4(5)
O12 Er1 O2 C1 2_657 . -137.3(4)
O7 Er1 O2 C1 2_556 . -135.6(4)
O1 Er1 O2 C1 . . -4.6(4)
C12 Er1 O2 C1 2_657 . 160.3(5)
O9 Er1 O2 Er2 . 1_455 -144.1(2)
O5 Er1 O2 Er2 . 1_455 133.6(2)
O1W Er1 O2 Er2 . 1_455 -83.3(2)
O11 Er1 O2 Er2 2_657 1_455 -35.2(4)
O4 Er1 O2 Er2 1_545 1_455 -8.87(18)
O12 Er1 O2 Er2 2_657 1_455 64.4(4)
O7 Er1 O2 Er2 2_556 1_455 66.1(2)
O1 Er1 O2 Er2 . 1_455 -162.9(3)
C1 Er1 O2 Er2 . 1_455 -158.3(5)
C12 Er1 O2 Er2 2_657 1_455 2.0(6)
O10 C9 O9 Er1 . . 1.9(12)
C10 C9 O9 Er1 . . -176.5(5)
O5 Er1 O9 C9 . . -44.4(7)
O1W Er1 O9 C9 . . 159.4(8)
O2 Er1 O9 C9 . . -139.5(7)
O11 Er1 O9 C9 2_657 . 82.0(8)
O4 Er1 O9 C9 1_545 . 122.0(7)
O12 Er1 O9 C9 2_657 . 27.7(7)
O7 Er1 O9 C9 2_556 . -14.6(9)
O1 Er1 O9 C9 . . -124.2(8)
C1 Er1 O9 C9 . . -133.0(7)
C12 Er1 O9 C9 2_657 . 55.2(7)
O9 C9 O10 Er2 . . 10.8(13)
C10 C9 O10 Er2 . . -170.9(5)
O8 Er2 O10 C9 2_656 . 151.2(7)
O2W Er2 O10 C9 . . -15.3(10)
O12 Er2 O10 C9 2_657 . -46.8(8)
O2 Er2 O10 C9 1_655 . 136.7(8)
O6 Er2 O10 C9 . . 69.4(8)
O3 Er2 O10 C9 1_645 . -114.1(8)
O4 Er2 O10 C9 1_645 . -152.9(8)
O5 Er2 O10 C9 . . 22.8(8)
C4 Er2 O10 C9 1_645 . -135.7(8)
C5 Er2 O10 C9 . . 46.3(8)
O9 Er1 O1 C1 . . -159.7(5)
O5 Er1 O1 C1 . . 120.8(5)
O1W Er1 O1 C1 . . -80.5(5)
O2 Er1 O1 C1 . . 4.8(4)
O11 Er1 O1 C1 2_657 . -117.3(5)
O4 Er1 O1 C1 1_545 . -22.2(5)
O12 Er1 O1 C1 2_657 . 152.1(4)
O7 Er1 O1 C1 2_556 . 58.2(5)
C12 Er1 O1 C1 2_657 . -161.0(5)
Er1 O1 C1 O2 . . -8.2(7)
Er1 O1 C1 C2 . . 171.5(7)
Er2 O2 C1 O1 1_455 . 152.9(6)
Er1 O2 C1 O1 . . 8.5(7)
Er2 O2 C1 C2 1_455 . -26.9(12)
Er1 O2 C1 C2 . . -171.2(6)
Er2 O2 C1 Er1 1_455 . 144.4(8)
O9 Er1 C1 O1 . . 19.9(5)
O5 Er1 C1 O1 . . -56.9(5)
O1W Er1 C1 O1 . . 91.3(5)
O2 Er1 C1 O1 . . -171.6(7)
O11 Er1 C1 O1 2_657 . 97.6(5)
O4 Er1 C1 O1 1_545 . 160.1(5)
O12 Er1 C1 O1 2_657 . -62.2(8)
O7 Er1 C1 O1 2_556 . -127.8(5)
O9 Er1 C1 O2 . . -168.5(4)
O5 Er1 C1 O2 . . 114.7(4)
O1W Er1 C1 O2 . . -97.1(4)
O11 Er1 C1 O2 2_657 . -90.8(5)
O4 Er1 C1 O2 1_545 . -28.3(4)
O12 Er1 C1 O2 2_657 . 109.4(6)
O7 Er1 C1 O2 2_556 . 43.8(4)
O1 Er1 C1 O2 . . 171.6(7)
O8 C8 C7 C6 . . 14.7(9)
O7 C8 C7 C6 . . -165.5(6)
Er2 O6 C5 O5 . . 3.6(7)
Er2 O6 C5 C6 . . 179.8(5)
Er1 O5 C5 O6 . . -175.9(9)
Er2 O5 C5 O6 . . -3.4(6)
Er1 O5 C5 C6 . . 7.9(16)
Er2 O5 C5 C6 . . -179.6(5)
Er1 O5 C5 Er2 . . -172.5(13)
O8 Er2 C5 O6 2_656 . -27.3(4)
O2W Er2 C5 O6 . . -99.3(4)
O10 Er2 C5 O6 . . 114.6(4)
O12 Er2 C5 O6 2_657 . -170.7(4)
O2 Er2 C5 O6 1_655 . 44.2(4)
O3 Er2 C5 O6 1_645 . -103.2(5)
O4 Er2 C5 O6 1_645 . 59.1(7)
O5 Er2 C5 O6 . . 176.4(6)
O8 Er2 C5 O5 2_656 . 156.3(4)
O2W Er2 C5 O5 . . 84.3(4)
O10 Er2 C5 O5 . . -61.8(4)
O12 Er2 C5 O5 2_657 . 12.8(4)
O2 Er2 C5 O5 1_655 . -132.2(4)
O6 Er2 C5 O5 . . -176.4(6)
O3 Er2 C5 O5 1_645 . 80.4(5)
O4 Er2 C5 O5 1_645 . -117.4(5)
O9 C9 C10 C11 . . 58.9(8)
O10 C9 C10 C11 . . -119.6(7)
C12 C11 C10 C9 . . 75.9(7)
O6 C5 C6 C7 . . 122.0(7)
O5 C5 C6 C7 . . -61.9(8)
C8 C7 C6 C5 . . -68.8(8)
C4 C3 C2 C1 . . 179.0(6)
O1 C1 C2 C3 . . -11.6(13)
O2 C1 C2 C3 . . 168.1(8)
